data_4340384
loop_
_publ_author_name
'Harrop, Todd C.'
'Olmstead, Marilyn M.'
'Mascharak, Pradip K.'

_publ_section_title
;
 Modeling the active site of nitrile hydratase: synthetic strategies to
 ensure simultaneous coordination of carboxamido-N and thiolato-S to
 Fe(III) centers.
;
_journal_issue 25
_journal_name_full 'Inorganic chemistry'
_journal_page_first 9527
_journal_page_last 9533
_journal_paper_doi 10.1021/ic051183z
_journal_volume 44
_journal_year 2005
_chemical_formula_moiety 'C26 H20 Co N4 O2 S2, C8 H20 N, 0.5(C4 H6 N2)'
_chemical_formula_sum 'C36 H43 Co N6 O2 S2'
_chemical_formula_weight 714.81
_chemical_name_common '[NEt4][Co(PiPepS)2].CH3CN'
_chemical_name_systematic
; 
 ? 
;
_space_group_IT_number 2
_symmetry_cell_setting triclinic
_symmetry_space_group_name_Hall '-P 1'
_symmetry_space_group_name_H-M 'P -1'
_atom_sites_solution_hydrogens geom
_atom_sites_solution_primary direct
_atom_sites_solution_secondary difmap
_audit_creation_method SHELXL-97
_cell_angle_alpha 108.656(2)
_cell_angle_beta 94.889(2)
_cell_angle_gamma 94.952(2)
_cell_formula_units_Z 2
_cell_length_a 10.2093(5)
_cell_length_b 13.1439(6)
_cell_length_c 13.3073(6)
_cell_measurement_reflns_used 4779
_cell_measurement_temperature 91(2)
_cell_measurement_theta_max 30.7
_cell_measurement_theta_min 2.4
_cell_volume 1673.48(14)
_computing_cell_refinement 'Bruker SAINT'
_computing_data_collection 'Bruker SMART'
_computing_data_reduction 'Bruker SAINT'
_computing_molecular_graphics 'SHELXTL 5, XP (Sheldrick, 1994)'
_computing_publication_material 'SHELXTL 6.10 (Sheldrick, 2001)'
_computing_structure_refinement 'SHELXTL 6.10 (Sheldrick, 2001)'
_computing_structure_solution 'SHELXS-97 (Sheldrick, 1990)'
_diffrn_ambient_temperature 91(2)
_diffrn_detector_area_resol_mean 0.83
_diffrn_measured_fraction_theta_full 0.998
_diffrn_measured_fraction_theta_max 0.923
_diffrn_measurement_device_type 'Bruker SMART 1000'
_diffrn_measurement_method \w
_diffrn_radiation_monochromator graphite
_diffrn_radiation_source 'normal-focus sealed tube'
_diffrn_radiation_type MoK\a
_diffrn_radiation_wavelength 0.71073
_diffrn_reflns_av_R_equivalents 0.038
_diffrn_reflns_av_sigmaI/netI 0.057
_diffrn_reflns_limit_h_max 14
_diffrn_reflns_limit_h_min -14
_diffrn_reflns_limit_k_max 17
_diffrn_reflns_limit_k_min -19
_diffrn_reflns_limit_l_max 19
_diffrn_reflns_limit_l_min -19
_diffrn_reflns_number 23326
_diffrn_reflns_theta_full 27.50
_diffrn_reflns_theta_max 31.49
_diffrn_reflns_theta_min 1.65
_diffrn_standards_decay_% <0.1
_diffrn_standards_number '50 frames measured at beginning and end'
_exptl_absorpt_coefficient_mu 0.681
_exptl_absorpt_correction_T_max 0.9668
_exptl_absorpt_correction_T_min 0.8065
_exptl_absorpt_correction_type multi-scan
_exptl_absorpt_process_details 'SADABS 2.03 (Sheldrick, 2001)'
_exptl_crystal_colour red
_exptl_crystal_density_diffrn 1.419
_exptl_crystal_density_method 'not measured'
_exptl_crystal_description needle
_exptl_crystal_F_000 752
_exptl_crystal_size_max 0.33
_exptl_crystal_size_mid 0.08
_exptl_crystal_size_min 0.05
_refine_diff_density_max 0.713
_refine_diff_density_min -0.455
_refine_diff_density_rms 0.081
_refine_ls_extinction_method none
_refine_ls_goodness_of_fit_ref 1.012
_refine_ls_hydrogen_treatment constr
_refine_ls_matrix_type full
_refine_ls_number_parameters 442
_refine_ls_number_reflns 10280
_refine_ls_number_restraints 3
_refine_ls_restrained_S_all 1.012
_refine_ls_R_factor_all 0.0747
_refine_ls_R_factor_gt 0.0436
_refine_ls_shift/su_max 0.046
_refine_ls_shift/su_mean 0.001
_refine_ls_structure_factor_coef Fsqd
_refine_ls_weighting_details 'calc w=1/[\s^2^(Fo^2^)+(0.0422P)^2^+0.9191P] where P=(Fo^2^+2Fc^2^)/3'
_refine_ls_weighting_scheme calc
_refine_ls_wR_factor_gt 0.0923
_refine_ls_wR_factor_ref 0.1048
_reflns_number_gt 7333
_reflns_number_total 10280
_reflns_threshold_expression I>2\s(I)
_cod_data_source_file ic051183zsi20050714_094433.cif
_cod_data_source_block mn1189
_cod_database_code 4340384

loop_
_symmetry_equiv_pos_as_xyz
'x, y, z'
'-x, -y, -z'

loop_
_atom_site_label
_atom_site_type_symbol
_atom_site_fract_x
_atom_site_fract_y
_atom_site_fract_z
_atom_site_U_iso_or_equiv
_atom_site_adp_type
_atom_site_occupancy
_atom_site_symmetry_multiplicity
_atom_site_calc_flag
_atom_site_refinement_flags
_atom_site_disorder_assembly
_atom_site_disorder_group
Co1 Co 0.69026(3) 0.82437(2) 0.68932(2) 0.01333(7) Uani 1 1 d . . .
S1 S 0.62315(5) 0.93867(4) 0.61064(4) 0.01506(10) Uani 1 1 d . . .
S2 S 0.87599(5) 0.82308(4) 0.61465(4) 0.01655(10) Uani 1 1 d . . .
O1 O 0.86860(14) 1.09489(11) 0.94070(11) 0.0190(3) Uani 1 1 d . . .
O2 O 0.53280(15) 0.58203(12) 0.40595(12) 0.0224(3) Uani 1 1 d . . .
N1 N 0.78538(16) 0.93425(13) 0.81475(13) 0.0145(3) Uani 1 1 d . . .
N2 N 0.75551(16) 0.72261(13) 0.75842(13) 0.0153(3) Uani 1 1 d . . .
N3 N 0.58929(17) 0.71072(13) 0.56949(13) 0.0167(3) Uani 1 1 d . . .
N4 N 0.52233(16) 0.82318(13) 0.75414(13) 0.0146(3) Uani 1 1 d . . .
C1 C 0.64141(18) 1.06970(15) 0.70215(15) 0.0145(4) Uani 1 1 d . . .
C2 C 0.5871(2) 1.14623(16) 0.66198(16) 0.0179(4) Uani 1 1 d . . .
H2 H 0.5439 1.1226 0.5909 0.021 Uiso 1 1 calc R . .
C3 C 0.5948(2) 1.25440(16) 0.72233(17) 0.0198(4) Uani 1 1 d . . .
H3 H 0.5585 1.3042 0.6927 0.024 Uiso 1 1 calc R . .
C4 C 0.6564(2) 1.28950(16) 0.82722(17) 0.0207(4) Uani 1 1 d . . .
H4 H 0.6596 1.3630 0.8707 0.025 Uiso 1 1 calc R . .
C5 C 0.7127(2) 1.21635(16) 0.86721(16) 0.0190(4) Uani 1 1 d . . .
H5 H 0.7556 1.2413 0.9384 0.023 Uiso 1 1 calc R . .
C6 C 0.70904(18) 1.10620(15) 0.80652(15) 0.0146(4) Uani 1 1 d . . .
C7 C 0.79199(19) 1.04204(15) 0.85721(15) 0.0142(4) Uani 1 1 d . . .
C8 C 0.8807(2) 0.88993(15) 0.87357(16) 0.0174(4) Uani 1 1 d . . .
H8A H 0.8769 0.9225 0.9512 0.021 Uiso 1 1 calc R . .
H8B H 0.9715 0.9087 0.8588 0.021 Uiso 1 1 calc R . .
C9 C 0.8506(2) 0.76967(16) 0.84129(15) 0.0162(4) Uani 1 1 d . . .
C10 C 0.9160(2) 0.70924(16) 0.89406(16) 0.0189(4) Uani 1 1 d . . .
H10 H 0.9842 0.7433 0.9513 0.023 Uiso 1 1 calc R . .
C11 C 0.8797(2) 0.59792(17) 0.86151(17) 0.0217(4) Uani 1 1 d . . .
H11 H 0.9228 0.5548 0.8962 0.026 Uiso 1 1 calc R . .
C12 C 0.7798(2) 0.55092(17) 0.77770(17) 0.0217(4) Uani 1 1 d . . .
H12 H 0.7524 0.4753 0.7552 0.026 Uiso 1 1 calc R . .
C13 C 0.7202(2) 0.61498(16) 0.72711(16) 0.0194(4) Uani 1 1 d . . .
H13 H 0.6529 0.5823 0.6689 0.023 Uiso 1 1 calc R . .
C14 C 0.8753(2) 0.69556(16) 0.51920(16) 0.0177(4) Uani 1 1 d . . .
C15 C 1.0009(2) 0.66877(17) 0.49150(17) 0.0212(4) Uani 1 1 d . . .
H15 H 1.0771 0.7174 0.5283 0.025 Uiso 1 1 calc R . .
C16 C 1.0169(2) 0.57411(18) 0.41260(18) 0.0258(5) Uani 1 1 d . . .
H16 H 1.1029 0.5580 0.3957 0.031 Uiso 1 1 calc R . .
C17 C 0.9061(2) 0.50267(18) 0.35824(18) 0.0269(5) Uani 1 1 d . . .
H17 H 0.9154 0.4373 0.3036 0.032 Uiso 1 1 calc R . .
C18 C 0.7820(2) 0.52781(16) 0.38451(17) 0.0223(4) Uani 1 1 d . . .
H18 H 0.7067 0.4785 0.3469 0.027 Uiso 1 1 calc R . .
C19 C 0.7626(2) 0.62357(15) 0.46478(15) 0.0177(4) Uani 1 1 d . . .
C20 C 0.6203(2) 0.63999(15) 0.47932(16) 0.0177(4) Uani 1 1 d . . .
C21 C 0.4460(2) 0.70877(17) 0.57330(16) 0.0190(4) Uani 1 1 d . . .
H21A H 0.4036 0.6329 0.5482 0.023 Uiso 1 1 calc R . .
H21B H 0.4083 0.7458 0.5254 0.023 Uiso 1 1 calc R . .
C22 C 0.4180(2) 0.76426(16) 0.68532(16) 0.0181(4) Uani 1 1 d . . .
C23 C 0.2927(2) 0.75682(17) 0.71814(18) 0.0208(4) Uani 1 1 d . . .
H23 H 0.2197 0.7153 0.6687 0.025 Uiso 1 1 calc R . .
C24 C 0.2748(2) 0.81000(18) 0.82290(19) 0.0240(5) Uani 1 1 d . . .
H24 H 0.1896 0.8061 0.8461 0.029 Uiso 1 1 calc R . .
C25 C 0.3836(2) 0.86948(17) 0.89402(18) 0.0240(5) Uani 1 1 d . . .
H25 H 0.3746 0.9059 0.9668 0.029 Uiso 1 1 calc R . .
C26 C 0.5054(2) 0.87425(16) 0.85611(16) 0.0195(4) Uani 1 1 d . . .
H26 H 0.5798 0.9152 0.9042 0.023 Uiso 1 1 calc R . .
N5 N 0.14982(17) 1.15430(13) 0.73782(13) 0.0173(3) Uani 1 1 d . . .
C27 C 0.1932(2) 1.13754(19) 0.84244(17) 0.0244(5) Uani 1 1 d . . .
H27A H 0.1295 1.1665 0.8934 0.029 Uiso 1 1 calc R . .
H27B H 0.1886 1.0588 0.8299 0.029 Uiso 1 1 calc R . .
C28 C 0.3310(3) 1.1896(2) 0.8937(2) 0.0389(6) Uani 1 1 d . . .
H28A H 0.3955 1.1602 0.8450 0.058 Uiso 1 1 calc R . .
H28B H 0.3505 1.1744 0.9605 0.058 Uiso 1 1 calc R . .
H28C H 0.3363 1.2680 0.9088 0.058 Uiso 1 1 calc R . .
C29 C 0.1495(2) 1.27325(16) 0.75114(18) 0.0240(5) Uani 1 1 d . . .
H29A H 0.1263 1.2803 0.6801 0.029 Uiso 1 1 calc R . .
H29B H 0.2401 1.3106 0.7786 0.029 Uiso 1 1 calc R . .
C30 C 0.0539(3) 1.3302(2) 0.8261(2) 0.0392(7) Uani 1 1 d . . .
H30A H -0.0355 1.2915 0.8021 0.059 Uiso 1 1 calc R . .
H30B H 0.0539 1.4046 0.8256 0.059 Uiso 1 1 calc R . .
H30C H 0.0819 1.3311 0.8987 0.059 Uiso 1 1 calc R . .
C31 C 0.0114(2) 1.09464(17) 0.70102(17) 0.0206(4) Uani 1 1 d . . .
H31A H 0.0170 1.0162 0.6837 0.025 Uiso 1 1 calc R . .
H31B H -0.0423 1.1167 0.7612 0.025 Uiso 1 1 calc R . .
C32 C -0.0607(2) 1.1128(2) 0.60499(19) 0.0273(5) Uani 1 1 d . . .
H32A H -0.0856 1.1864 0.6258 0.041 Uiso 1 1 calc R . .
H32B H -0.1406 1.0606 0.5784 0.041 Uiso 1 1 calc R . .
H32C H -0.0025 1.1033 0.5486 0.041 Uiso 1 1 calc R . .
C33 C 0.2430(2) 1.11038(17) 0.65519(17) 0.0189(4) Uani 1 1 d . . .
H33A H 0.2042 1.1132 0.5855 0.023 Uiso 1 1 calc R . .
H33B H 0.3279 1.1585 0.6760 0.023 Uiso 1 1 calc R . .
C34 C 0.2714(2) 0.99564(18) 0.64112(19) 0.0260(5) Uani 1 1 d . . .
H34A H 0.3223 0.9939 0.7063 0.039 Uiso 1 1 calc R . .
H34B H 0.3226 0.9706 0.5807 0.039 Uiso 1 1 calc R . .
H34C H 0.1877 0.9482 0.6273 0.039 Uiso 1 1 calc R . .
N6 N 0.6920(4) 0.5159(3) 0.0503(3) 0.0603(12) Uani 0.800(5) 1 d PD A 1
C35 C 0.6174(4) 0.4780(3) 0.0934(2) 0.0387(9) Uani 0.800(5) 1 d PD A 1
C36 C 0.5292(4) 0.4340(3) 0.1475(3) 0.0344(8) Uani 0.800(5) 1 d PD A 1
H36A H 0.5541 0.3639 0.1486 0.052 Uiso 0.800(5) 1 calc PR A 1
H36B H 0.4392 0.4239 0.1109 0.052 Uiso 0.800(5) 1 calc PR A 1
H36C H 0.5325 0.4831 0.2209 0.052 Uiso 0.800(5) 1 calc PR A 1
N6B N 0.5311(16) 0.5279(12) 0.0159(13) 0.063(5) Uiso 0.200(5) 1 d PD . 2
C35B C 0.507(3) 0.4505(19) 0.048(2) 0.089(8) Uiso 0.200(5) 1 d PD . 2
C36B C 0.550(3) 0.3861(19) 0.108(2) 0.085(8) Uiso 0.200(5) 1 d PD A 2
H36D H 0.5886 0.4327 0.1798 0.128 Uiso 0.200(5) 1 calc PR A 2
H36E H 0.6174 0.3432 0.0726 0.128 Uiso 0.200(5) 1 calc PR A 2
H36F H 0.4748 0.3375 0.1134 0.128 Uiso 0.200(5) 1 calc PR A 2

loop_
_atom_site_aniso_label
_atom_site_aniso_U_11
_atom_site_aniso_U_22
_atom_site_aniso_U_33
_atom_site_aniso_U_23
_atom_site_aniso_U_13
_atom_site_aniso_U_12
Co1 0.01602(13) 0.01190(12) 0.01103(12) 0.00245(10) 0.00264(9) 0.00029(9)
S1 0.0181(2) 0.0139(2) 0.0119(2) 0.00283(17) 0.00068(17) 0.00116(17)
S2 0.0178(2) 0.0151(2) 0.0155(2) 0.00276(18) 0.00508(18) 0.00134(17)
O1 0.0234(7) 0.0152(7) 0.0144(7) 0.0012(5) -0.0029(6) 0.0002(6)
O2 0.0290(8) 0.0189(7) 0.0146(7) 0.0014(6) 0.0000(6) -0.0028(6)
N1 0.0165(8) 0.0133(7) 0.0134(7) 0.0039(6) 0.0016(6) 0.0024(6)
N2 0.0192(8) 0.0137(7) 0.0126(8) 0.0031(6) 0.0046(6) 0.0019(6)
N3 0.0200(8) 0.0146(8) 0.0132(8) 0.0021(6) 0.0028(6) -0.0020(6)
N4 0.0164(8) 0.0130(7) 0.0130(7) 0.0022(6) 0.0028(6) 0.0005(6)
C1 0.0143(9) 0.0142(9) 0.0149(9) 0.0047(7) 0.0044(7) -0.0003(7)
C2 0.0192(10) 0.0191(9) 0.0155(9) 0.0062(8) 0.0024(8) 0.0011(7)
C3 0.0215(10) 0.0173(9) 0.0231(10) 0.0096(8) 0.0037(8) 0.0034(8)
C4 0.0282(11) 0.0137(9) 0.0200(10) 0.0043(8) 0.0056(8) 0.0036(8)
C5 0.0250(10) 0.0178(9) 0.0139(9) 0.0045(8) 0.0032(8) 0.0024(8)
C6 0.0136(9) 0.0156(9) 0.0148(9) 0.0051(7) 0.0038(7) 0.0008(7)
C7 0.0147(9) 0.0154(9) 0.0122(8) 0.0039(7) 0.0036(7) 0.0007(7)
C8 0.0200(10) 0.0147(9) 0.0163(9) 0.0043(7) -0.0009(8) 0.0014(7)
C9 0.0197(9) 0.0161(9) 0.0133(9) 0.0045(7) 0.0052(7) 0.0033(7)
C10 0.0225(10) 0.0194(10) 0.0157(9) 0.0053(8) 0.0053(8) 0.0060(8)
C11 0.0310(11) 0.0185(10) 0.0188(10) 0.0076(8) 0.0083(9) 0.0091(8)
C12 0.0328(12) 0.0143(9) 0.0194(10) 0.0053(8) 0.0104(9) 0.0040(8)
C13 0.0262(11) 0.0154(9) 0.0156(9) 0.0034(8) 0.0060(8) 0.0001(8)
C14 0.0265(10) 0.0159(9) 0.0136(9) 0.0068(7) 0.0066(8) 0.0062(8)
C15 0.0240(10) 0.0231(10) 0.0198(10) 0.0097(8) 0.0054(8) 0.0074(8)
C16 0.0318(12) 0.0261(11) 0.0243(11) 0.0100(9) 0.0121(9) 0.0139(9)
C17 0.0408(13) 0.0187(10) 0.0226(11) 0.0045(9) 0.0145(10) 0.0102(9)
C18 0.0355(12) 0.0145(9) 0.0172(10) 0.0046(8) 0.0075(9) 0.0028(8)
C19 0.0283(11) 0.0140(9) 0.0122(9) 0.0051(7) 0.0056(8) 0.0038(8)
C20 0.0273(10) 0.0130(9) 0.0133(9) 0.0057(7) 0.0028(8) -0.0004(7)
C21 0.0179(9) 0.0211(10) 0.0152(9) 0.0035(8) 0.0016(8) -0.0030(8)
C22 0.0200(10) 0.0162(9) 0.0172(9) 0.0047(8) 0.0027(8) -0.0003(7)
C23 0.0164(9) 0.0202(10) 0.0246(11) 0.0066(8) 0.0021(8) -0.0016(8)
C24 0.0198(10) 0.0234(11) 0.0298(12) 0.0085(9) 0.0110(9) 0.0022(8)
C25 0.0270(11) 0.0204(10) 0.0228(11) 0.0027(9) 0.0114(9) 0.0014(8)
C26 0.0227(10) 0.0179(9) 0.0151(9) 0.0019(8) 0.0042(8) -0.0015(8)
N5 0.0208(8) 0.0162(8) 0.0148(8) 0.0048(6) 0.0053(7) 0.0010(6)
C27 0.0313(12) 0.0265(11) 0.0178(10) 0.0100(9) 0.0040(9) 0.0044(9)
C28 0.0446(16) 0.0467(16) 0.0250(13) 0.0172(12) -0.0091(11) -0.0037(12)
C29 0.0386(13) 0.0140(9) 0.0189(10) 0.0048(8) 0.0061(9) 0.0007(9)
C30 0.070(2) 0.0227(12) 0.0300(13) 0.0081(10) 0.0234(13) 0.0191(12)
C31 0.0172(9) 0.0222(10) 0.0234(10) 0.0084(8) 0.0072(8) 0.0002(8)
C32 0.0195(11) 0.0374(13) 0.0259(12) 0.0116(10) 0.0053(9) 0.0014(9)
C33 0.0157(9) 0.0231(10) 0.0184(10) 0.0068(8) 0.0055(8) 0.0021(8)
C34 0.0266(11) 0.0250(11) 0.0279(12) 0.0075(9) 0.0096(9) 0.0099(9)
N6 0.073(3) 0.056(2) 0.0341(18) -0.0011(15) 0.0094(17) -0.0278(18)
C35 0.058(2) 0.0271(16) 0.0197(15) -0.0041(12) 0.0034(15) -0.0104(15)
C36 0.045(2) 0.0344(18) 0.0214(15) 0.0063(14) 0.0008(14) 0.0076(15)

loop_
_atom_type_symbol
_atom_type_description
_atom_type_scat_dispersion_real
_atom_type_scat_dispersion_imag
_atom_type_scat_source
C C 0.0033 0.0016 'International Tables Vol C Tables 4.2.6.8 and 6.1.1.4'
H H 0.0000 0.0000 'International Tables Vol C Tables 4.2.6.8 and 6.1.1.4'
N N 0.0061 0.0033 'International Tables Vol C Tables 4.2.6.8 and 6.1.1.4'
O O 0.0106 0.0060 'International Tables Vol C Tables 4.2.6.8 and 6.1.1.4'
S S 0.1246 0.1234 'International Tables Vol C Tables 4.2.6.8 and 6.1.1.4'
Co Co 0.3494 0.9721 'International Tables Vol C Tables 4.2.6.8 and 6.1.1.4'

loop_
_geom_angle_atom_site_label_1
_geom_angle_atom_site_label_2
_geom_angle_atom_site_label_3
_geom_angle
_geom_angle_site_symmetry_1
_geom_angle_site_symmetry_3
N1 Co1 N3 176.48(7) . .
N1 Co1 N2 84.04(7) . .
N3 Co1 N2 93.88(7) . .
N1 Co1 N4 93.73(7) . .
N3 Co1 N4 83.45(7) . .
N2 Co1 N4 90.96(7) . .
N1 Co1 S1 95.61(5) . .
N3 Co1 S1 86.55(5) . .
N2 Co1 S1 178.33(5) . .
N4 Co1 S1 90.69(5) . .
N1 Co1 S2 87.27(5) . .
N3 Co1 S2 95.54(5) . .
N2 Co1 S2 88.96(5) . .
N4 Co1 S2 178.98(5) . .
S1 Co1 S2 89.39(2) . .
C1 S1 Co1 110.35(7) . .
C14 S2 Co1 108.33(7) . .
C7 N1 C8 111.88(16) . .
C7 N1 Co1 135.55(14) . .
C8 N1 Co1 112.39(12) . .
C13 N2 C9 119.59(17) . .
C13 N2 Co1 126.86(15) . .
C9 N2 Co1 113.43(13) . .
C20 N3 C21 112.78(17) . .
C20 N3 Co1 134.35(14) . .
C21 N3 Co1 112.55(13) . .
C26 N4 C22 119.40(17) . .
C26 N4 Co1 126.60(14) . .
C22 N4 Co1 114.00(13) . .
C6 C1 C2 118.40(18) . .
C6 C1 S1 127.24(15) . .
C2 C1 S1 114.26(15) . .
C3 C2 C1 122.36(19) . .
C3 C2 H2 118.8 . .
C1 C2 H2 118.8 . .
C2 C3 C4 119.17(19) . .
C2 C3 H3 120.4 . .
C4 C3 H3 120.4 . .
C5 C4 C3 119.33(19) . .
C5 C4 H4 120.3 . .
C3 C4 H4 120.3 . .
C4 C5 C6 122.58(19) . .
C4 C5 H5 118.7 . .
C6 C5 H5 118.7 . .
C5 C6 C1 118.06(18) . .
C5 C6 C7 115.12(17) . .
C1 C6 C7 126.46(17) . .
O1 C7 N1 121.82(18) . .
O1 C7 C6 116.76(17) . .
N1 C7 C6 121.41(17) . .
N1 C8 C9 110.63(16) . .
N1 C8 H8A 109.5 . .
C9 C8 H8A 109.5 . .
N1 C8 H8B 109.5 . .
C9 C8 H8B 109.5 . .
H8A C8 H8B 108.1 . .
N2 C9 C10 121.55(18) . .
N2 C9 C8 116.32(17) . .
C10 C9 C8 122.12(18) . .
C9 C10 C11 118.8(2) . .
C9 C10 H10 120.6 . .
C11 C10 H10 120.6 . .
C12 C11 C10 119.0(2) . .
C12 C11 H11 120.5 . .
C10 C11 H11 120.5 . .
C13 C12 C11 119.48(19) . .
C13 C12 H12 120.3 . .
C11 C12 H12 120.3 . .
N2 C13 C12 121.5(2) . .
N2 C13 H13 119.2 . .
C12 C13 H13 119.2 . .
C19 C14 C15 118.90(19) . .
C19 C14 S2 126.12(16) . .
C15 C14 S2 114.83(16) . .
C16 C15 C14 122.1(2) . .
C16 C15 H15 119.0 . .
C14 C15 H15 119.0 . .
C15 C16 C17 119.4(2) . .
C15 C16 H16 120.3 . .
C17 C16 H16 120.3 . .
C18 C17 C16 119.2(2) . .
C18 C17 H17 120.4 . .
C16 C17 H17 120.4 . .
C17 C18 C19 122.7(2) . .
C17 C18 H18 118.7 . .
C19 C18 H18 118.7 . .
C14 C19 C18 117.71(19) . .
C14 C19 C20 126.79(18) . .
C18 C19 C20 115.44(18) . .
O2 C20 N3 121.98(19) . .
O2 C20 C19 117.41(18) . .
N3 C20 C19 120.55(18) . .
N3 C21 C22 110.06(17) . .
N3 C21 H21A 109.6 . .
C22 C21 H21A 109.6 . .
N3 C21 H21B 109.6 . .
C22 C21 H21B 109.6 . .
H21A C21 H21B 108.2 . .
N4 C22 C23 120.95(19) . .
N4 C22 C21 115.89(17) . .
C23 C22 C21 123.16(18) . .
C24 C23 C22 119.8(2) . .
C24 C23 H23 120.1 . .
C22 C23 H23 120.1 . .
C23 C24 C25 118.97(19) . .
C23 C24 H24 120.5 . .
C25 C24 H24 120.5 . .
C26 C25 C24 118.4(2) . .
C26 C25 H25 120.8 . .
C24 C25 H25 120.8 . .
N4 C26 C25 122.50(19) . .
N4 C26 H26 118.7 . .
C25 C26 H26 118.7 . .
C27 N5 C31 105.96(15) . .
C27 N5 C29 111.71(16) . .
C31 N5 C29 110.54(17) . .
C27 N5 C33 111.24(16) . .
C31 N5 C33 110.79(16) . .
C29 N5 C33 106.67(15) . .
C28 C27 N5 115.18(18) . .
C28 C27 H27A 108.5 . .
N5 C27 H27A 108.5 . .
C28 C27 H27B 108.5 . .
N5 C27 H27B 108.5 . .
H27A C27 H27B 107.5 . .
C27 C28 H28A 109.5 . .
C27 C28 H28B 109.5 . .
H28A C28 H28B 109.5 . .
C27 C28 H28C 109.5 . .
H28A C28 H28C 109.5 . .
H28B C28 H28C 109.5 . .
N5 C29 C30 114.45(18) . .
N5 C29 H29A 108.6 . .
C30 C29 H29A 108.6 . .
N5 C29 H29B 108.6 . .
C30 C29 H29B 108.6 . .
H29A C29 H29B 107.6 . .
C29 C30 H30A 109.5 . .
C29 C30 H30B 109.5 . .
H30A C30 H30B 109.5 . .
C29 C30 H30C 109.5 . .
H30A C30 H30C 109.5 . .
H30B C30 H30C 109.5 . .
C32 C31 N5 115.51(16) . .
C32 C31 H31A 108.4 . .
N5 C31 H31A 108.4 . .
C32 C31 H31B 108.4 . .
N5 C31 H31B 108.4 . .
H31A C31 H31B 107.5 . .
C31 C32 H32A 109.5 . .
C31 C32 H32B 109.5 . .
H32A C32 H32B 109.5 . .
C31 C32 H32C 109.5 . .
H32A C32 H32C 109.5 . .
H32B C32 H32C 109.5 . .
C34 C33 N5 114.84(16) . .
C34 C33 H33A 108.6 . .
N5 C33 H33A 108.6 . .
C34 C33 H33B 108.6 . .
N5 C33 H33B 108.6 . .
H33A C33 H33B 107.5 . .
C33 C34 H34A 109.5 . .
C33 C34 H34B 109.5 . .
H34A C34 H34B 109.5 . .
C33 C34 H34C 109.5 . .
H34A C34 H34C 109.5 . .
H34B C34 H34C 109.5 . .
N6 C35 C36 178.7(4) . .
N6B N6B C35B 79(2) 2_665 2_665
N6B N6B C35B 55.5(18) 2_665 .
C35B N6B C35B 134.9(16) 2_665 .
N6B C35B N6B 45.1(16) 2_665 .
N6B C35B C36B 160(3) 2_665 .
N6B C35B C36B 149(3) . .
C35B C36B H36D 109.5 . .
C35B C36B H36E 109.5 . .
H36D C36B H36E 109.5 . .
C35B C36B H36F 109.4 . .
H36D C36B H36F 109.5 . .
H36E C36B H36F 109.5 . .

loop_
_geom_bond_atom_site_label_1
_geom_bond_atom_site_label_2
_geom_bond_distance
_geom_bond_site_symmetry_2
Co1 N1 1.9376(16) .
Co1 N3 1.9408(17) .
Co1 N2 1.9786(17) .
Co1 N4 1.9849(16) .
Co1 S1 2.2100(5) .
Co1 S2 2.2134(5) .
S1 C1 1.746(2) .
S2 C14 1.748(2) .
O1 C7 1.262(2) .
O2 C20 1.261(2) .
N1 C7 1.340(2) .
N1 C8 1.469(3) .
N2 C13 1.347(2) .
N2 C9 1.348(3) .
N3 C20 1.344(3) .
N3 C21 1.466(3) .
N4 C26 1.341(2) .
N4 C22 1.346(3) .
C1 C6 1.410(3) .
C1 C2 1.412(3) .
C2 C3 1.383(3) .
C2 H2 0.9500 .
C3 C4 1.395(3) .
C3 H3 0.9500 .
C4 C5 1.382(3) .
C4 H4 0.9500 .
C5 C6 1.410(3) .
C5 H5 0.9500 .
C6 C7 1.508(3) .
C8 C9 1.496(3) .
C8 H8A 0.9900 .
C8 H8B 0.9900 .
C9 C10 1.392(3) .
C10 C11 1.393(3) .
C10 H10 0.9500 .
C11 C12 1.387(3) .
C11 H11 0.9500 .
C12 C13 1.383(3) .
C12 H12 0.9500 .
C13 H13 0.9500 .
C14 C19 1.406(3) .
C14 C15 1.407(3) .
C15 C16 1.380(3) .
C15 H15 0.9500 .
C16 C17 1.388(3) .
C16 H16 0.9500 .
C17 C18 1.382(3) .
C17 H17 0.9500 .
C18 C19 1.408(3) .
C18 H18 0.9500 .
C19 C20 1.506(3) .
C21 C22 1.500(3) .
C21 H21A 0.9900 .
C21 H21B 0.9900 .
C22 C23 1.392(3) .
C23 C24 1.381(3) .
C23 H23 0.9500 .
C24 C25 1.392(3) .
C24 H24 0.9500 .
C25 C26 1.385(3) .
C25 H25 0.9500 .
C26 H26 0.9500 .
N5 C27 1.514(3) .
N5 C31 1.516(3) .
N5 C29 1.516(3) .
N5 C33 1.521(3) .
C27 C28 1.512(3) .
C27 H27A 0.9900 .
C27 H27B 0.9900 .
C28 H28A 0.9800 .
C28 H28B 0.9800 .
C28 H28C 0.9800 .
C29 C30 1.523(3) .
C29 H29A 0.9900 .
C29 H29B 0.9900 .
C30 H30A 0.9800 .
C30 H30B 0.9800 .
C30 H30C 0.9800 .
C31 C32 1.516(3) .
C31 H31A 0.9900 .
C31 H31B 0.9900 .
C32 H32A 0.9800 .
C32 H32B 0.9800 .
C32 H32C 0.9800 .
C33 C34 1.516(3) .
C33 H33A 0.9900 .
C33 H33B 0.9900 .
C34 H34A 0.9800 .
C34 H34B 0.9800 .
C34 H34C 0.9800 .
N6 C35 1.162(4) .
C35 C36 1.397(5) .
C36 H36A 0.9800 .
C36 H36B 0.9800 .
C36 H36C 0.9800 .
N6B N6B 0.89(3) 2_665
N6B C35B 1.04(3) 2_665
N6B C35B 1.237(16) .
C35B N6B 1.04(3) 2_665
C35B C36B 1.408(17) .
C36B H36D 0.9800 .
C36B H36E 0.9800 .
C36B H36F 0.9800 .
